data_2237175
loop_
_publ_author_name
'Mart\'inez de Le\'on, Carla'
'Tlahuext, Hugo'
'Flores-Parra, Angelina'
'Duarte-Hern\'andez, Ang\'elica Mar\'ia'
'Gr\'evy, Jean-Michel'

_publ_section_title
;
 (Furfurylamino)triphenylphosphonium bromide
;
_journal_coeditor_code IS5227
_journal_issue 1
_journal_name_full 'Acta Crystallographica Section E'
_journal_page_first o118
_journal_paper_doi 10.1107/S1600536812050805
_journal_volume 69
_journal_year 2013
_chemical_formula_iupac 'C23 H21 N O P +, Br -'
_chemical_formula_moiety 'C23 H21 N O P +, Br -'
_chemical_formula_sum 'C23 H21 Br N O P'
_chemical_formula_weight 438.29
_chemical_melting_point 420
_chemical_name_systematic
;
(Furfurylamino)triphenylphosphonium bromide
;
_space_group_IT_number 2
_symmetry_cell_setting triclinic
_symmetry_space_group_name_Hall '-P 1'
_symmetry_space_group_name_H-M 'P -1'
_atom_sites_solution_hydrogens geom
_atom_sites_solution_primary direct
_atom_sites_solution_secondary difmap
_audit_creation_method SHELXL-97
_cell_angle_alpha 110.30(3)
_cell_angle_beta 104.89(3)
_cell_angle_gamma 96.81(3)
_cell_formula_units_Z 2
_cell_length_a 9.5190(19)
_cell_length_b 9.812(2)
_cell_length_c 12.726(3)
_cell_measurement_reflns_used 3600
_cell_measurement_temperature 293(2)
_cell_measurement_theta_max 30
_cell_measurement_theta_min 4.2
_cell_volume 1048.7(5)
_computing_cell_refinement 'XSCANS (Siemens, 1994)'
_computing_data_collection 'XSCANS (Siemens, 1994)'
_computing_data_reduction '<i>SAINT-Plus NT</i> (Bruker, 2001)'
_computing_molecular_graphics 'SHELXTL (Sheldrick, 2008)'
_computing_publication_material
;
PLATON (Spek, 2009), publCIF (Westrip, 2010) and
DIAMOND (Brandenburg, 2006)
;
_computing_structure_refinement 'SHELXL97 (Sheldrick, 2008)'
_computing_structure_solution 'SHELXS97 (Sheldrick, 2008)'
_diffrn_ambient_temperature 293(2)
_diffrn_detector_area_resol_mean 8.3
_diffrn_measured_fraction_theta_full 0.992
_diffrn_measured_fraction_theta_max 0.992
_diffrn_measurement_device_type 'Siemens P4'
_diffrn_measurement_method '\w scans'
_diffrn_radiation_monochromator graphite
_diffrn_radiation_source 'fine-focus sealed tube'
_diffrn_radiation_type MoK\a
_diffrn_radiation_wavelength 0.71073
_diffrn_reflns_av_R_equivalents 0.0461
_diffrn_reflns_av_sigmaI/netI 0.0346
_diffrn_reflns_limit_h_max 11
_diffrn_reflns_limit_h_min -11
_diffrn_reflns_limit_k_max 11
_diffrn_reflns_limit_k_min -11
_diffrn_reflns_limit_l_max 15
_diffrn_reflns_limit_l_min -15
_diffrn_reflns_number 11498
_diffrn_reflns_theta_full 25.00
_diffrn_reflns_theta_max 25.00
_diffrn_reflns_theta_min 4.18
_diffrn_standards_number 0
_exptl_absorpt_coefficient_mu 2.048
_exptl_absorpt_correction_T_max 0.7766
_exptl_absorpt_correction_T_min 0.6848
_exptl_absorpt_correction_type multi-scan
_exptl_absorpt_process_details '(SADABS; Sheldrick, 1996)'
_exptl_crystal_colour colourless
_exptl_crystal_density_diffrn 1.388
_exptl_crystal_density_method 'not measured'
_exptl_crystal_description plate
_exptl_crystal_F_000 448
_exptl_crystal_size_max 0.20
_exptl_crystal_size_mid 0.17
_exptl_crystal_size_min 0.13
_refine_diff_density_max 0.315
_refine_diff_density_min -0.455
_refine_ls_extinction_method none
_refine_ls_goodness_of_fit_ref 1.024
_refine_ls_hydrogen_treatment mixed
_refine_ls_matrix_type full
_refine_ls_number_parameters 247
_refine_ls_number_reflns 3673
_refine_ls_number_restraints 1
_refine_ls_restrained_S_all 1.025
_refine_ls_R_factor_all 0.0460
_refine_ls_R_factor_gt 0.0379
_refine_ls_shift/su_max 0.001
_refine_ls_shift/su_mean 0.000
_refine_ls_structure_factor_coef Fsqd
_refine_ls_weighting_details 'calc w=1/[\s^2^(Fo^2^)+(0.1000P)^2^+0.0010P] where P=(Fo^2^+2Fc^2^)/3'
_refine_ls_weighting_scheme calc
_refine_ls_wR_factor_gt 0.1192
_refine_ls_wR_factor_ref 0.1286
_reflns_number_gt 3213
_reflns_number_total 3673
_reflns_threshold_expression I>2sigma(I)
_cod_data_source_file is5227.cif
_cod_data_source_block I
_cod_original_cell_volume 1048.7(4)
_cod_database_code 2237175
_cod_database_fobs_code 2237175

loop_
_symmetry_equiv_pos_as_xyz
'x, y, z'
'-x, -y, -z'

loop_
_atom_site_type_symbol
_atom_site_label
_atom_site_fract_x
_atom_site_fract_y
_atom_site_fract_z
_atom_site_U_iso_or_equiv
_atom_site_adp_type
_atom_site_calc_flag
_atom_site_refinement_flags
_atom_site_occupancy
_atom_site_symmetry_multiplicity
Br Br1 -0.09719(3) 0.34393(3) 0.15232(3) 0.05548(17) Uani d . 1 1
C C1 0.3290(6) 0.1167(5) 0.0155(5) 0.0990(16) Uani d . 1 1
H H1 0.3038 0.0160 0.0015 0.119 Uiso calc R 1 1
C C2 0.4595(5) 0.1890(6) 0.0228(4) 0.0888(13) Uani d . 1 1
H H2 0.5425 0.1495 0.0163 0.107 Uiso calc R 1 1
C C3 0.4491(4) 0.3371(4) 0.0425(3) 0.0671(9) Uani d . 1 1
H H3 0.5230 0.4131 0.0485 0.081 Uiso calc R 1 1
C C4 0.3156(4) 0.3483(3) 0.0509(3) 0.0562(8) Uani d . 1 1
C C5 0.2489(4) 0.4800(4) 0.0737(3) 0.0582(8) Uani d . 1 1
H H5A 0.3108 0.5592 0.0654 0.070 Uiso calc R 1 1
H H5B 0.1508 0.4539 0.0157 0.070 Uiso calc R 1 1
C C6 0.4994(3) 0.7451(3) 0.2917(2) 0.0435(6) Uani d . 1 1
C C7 0.5865(4) 0.6410(3) 0.2895(3) 0.0564(7) Uani d . 1 1
H H7 0.5496 0.5515 0.2936 0.068 Uiso calc R 1 1
C C8 0.7281(4) 0.6699(4) 0.2812(4) 0.0693(9) Uani d . 1 1
H H8 0.7861 0.5996 0.2788 0.083 Uiso calc R 1 1
C C9 0.7826(4) 0.8027(4) 0.2765(3) 0.0690(10) Uani d . 1 1
H H9 0.8779 0.8225 0.2711 0.083 Uiso calc R 1 1
C C10 0.6976(4) 0.9062(4) 0.2797(3) 0.0651(9) Uani d . 1 1
H H10 0.7360 0.9963 0.2771 0.078 Uiso calc R 1 1
C C11 0.5550(4) 0.8782(3) 0.2867(3) 0.0523(7) Uani d . 1 1
H H11 0.4973 0.9485 0.2880 0.063 Uiso calc R 1 1
C C12 0.3181(3) 0.6870(3) 0.4351(3) 0.0447(6) Uani d . 1 1
C C13 0.1854(4) 0.6505(4) 0.4558(3) 0.0623(8) Uani d . 1 1
H H13 0.0946 0.6267 0.3965 0.075 Uiso calc R 1 1
C C14 0.1884(4) 0.6497(4) 0.5642(3) 0.0690(9) Uani d . 1 1
H H14 0.0992 0.6258 0.5781 0.083 Uiso calc R 1 1
C C15 0.3221(4) 0.6841(4) 0.6525(3) 0.0638(9) Uani d . 1 1
H H15 0.3228 0.6832 0.7255 0.077 Uiso calc R 1 1
C C16 0.4526(4) 0.7190(4) 0.6332(3) 0.0659(9) Uani d . 1 1
H H16 0.5427 0.7420 0.6930 0.079 Uiso calc R 1 1
C C17 0.4520(4) 0.7205(4) 0.5243(3) 0.0545(7) Uani d . 1 1
H H17 0.5418 0.7440 0.5113 0.065 Uiso calc R 1 1
C C18 0.2227(3) 0.8445(3) 0.2856(2) 0.0443(6) Uani d . 1 1
C C19 0.2166(4) 0.9579(4) 0.3855(3) 0.0545(7) Uani d . 1 1
H H19 0.2557 0.9558 0.4597 0.065 Uiso calc R 1 1
C C20 0.1531(4) 1.0735(4) 0.3751(4) 0.0727(10) Uani d . 1 1
H H20 0.1491 1.1490 0.4423 0.087 Uiso calc R 1 1
C C21 0.0956(4) 1.0780(5) 0.2661(5) 0.0790(12) Uani d . 1 1
H H21 0.0534 1.1565 0.2591 0.095 Uiso calc R 1 1
C C22 0.1011(5) 0.9652(6) 0.1673(4) 0.0837(12) Uani d . 1 1
H H22 0.0630 0.9685 0.0935 0.100 Uiso calc R 1 1
C C23 0.1620(4) 0.8474(4) 0.1758(3) 0.0660(9) Uani d . 1 1
H H23 0.1621 0.7703 0.1080 0.079 Uiso calc R 1 1
H H1A 0.157(3) 0.490(4) 0.193(4) 0.079 Uiso d D 1 1
N N1 0.2354(3) 0.5341(3) 0.1936(2) 0.0576(7) Uani d D 1 1
O O1 0.2369(3) 0.2133(3) 0.0317(3) 0.0935(9) Uani d . 1 1
P P1 0.31407(8) 0.69765(8) 0.29668(6) 0.0415(2) Uani d . 1 1

loop_
_atom_site_aniso_label
_atom_site_aniso_U_11
_atom_site_aniso_U_22
_atom_site_aniso_U_33
_atom_site_aniso_U_12
_atom_site_aniso_U_13
_atom_site_aniso_U_23
Br1 0.0476(2) 0.0683(2) 0.0579(2) 0.01512(15) 0.02311(15) 0.02845(17)
C1 0.118(4) 0.070(2) 0.147(4) 0.049(3) 0.080(4) 0.049(3)
C2 0.078(3) 0.106(3) 0.085(3) 0.041(3) 0.038(2) 0.026(2)
C3 0.058(2) 0.064(2) 0.068(2) -0.0066(16) 0.0343(16) 0.0094(16)
C4 0.071(2) 0.0468(15) 0.0448(16) 0.0052(14) 0.0174(14) 0.0147(13)
C5 0.071(2) 0.0541(17) 0.0449(16) 0.0118(15) 0.0177(14) 0.0151(13)
C6 0.0419(14) 0.0445(14) 0.0417(14) 0.0072(11) 0.0166(11) 0.0128(11)
C7 0.0508(17) 0.0490(15) 0.072(2) 0.0138(13) 0.0261(14) 0.0223(14)
C8 0.0502(18) 0.069(2) 0.088(2) 0.0212(16) 0.0285(17) 0.0226(19)
C9 0.0449(17) 0.075(2) 0.075(2) -0.0001(16) 0.0280(16) 0.0140(18)
C10 0.058(2) 0.0620(19) 0.070(2) -0.0046(15) 0.0287(17) 0.0207(17)
C11 0.0536(17) 0.0487(15) 0.0551(17) 0.0071(13) 0.0227(14) 0.0187(13)
C12 0.0485(16) 0.0439(14) 0.0486(15) 0.0119(11) 0.0203(12) 0.0223(12)
C13 0.0513(18) 0.085(2) 0.0552(18) 0.0065(16) 0.0207(14) 0.0328(17)
C14 0.069(2) 0.082(2) 0.071(2) 0.0107(18) 0.0389(18) 0.0381(19)
C15 0.084(2) 0.0650(19) 0.0555(18) 0.0161(17) 0.0283(17) 0.0353(16)
C16 0.064(2) 0.079(2) 0.058(2) 0.0146(17) 0.0115(16) 0.0368(18)
C17 0.0498(17) 0.0644(18) 0.0545(17) 0.0096(14) 0.0173(13) 0.0303(15)
C18 0.0375(14) 0.0532(15) 0.0461(15) 0.0113(12) 0.0138(11) 0.0234(13)
C19 0.0508(17) 0.0547(16) 0.0538(17) 0.0143(13) 0.0115(13) 0.0196(14)
C20 0.061(2) 0.0589(19) 0.092(3) 0.0228(16) 0.0202(19) 0.0232(19)
C21 0.058(2) 0.080(2) 0.117(4) 0.0233(19) 0.022(2) 0.063(3)
C22 0.074(3) 0.121(3) 0.086(3) 0.034(2) 0.023(2) 0.075(3)
C23 0.064(2) 0.092(2) 0.0545(19) 0.0258(18) 0.0226(16) 0.0379(18)
N1 0.0556(16) 0.0542(14) 0.0539(15) -0.0049(12) 0.0266(12) 0.0099(12)
O1 0.0757(18) 0.0658(15) 0.141(3) 0.0168(13) 0.0499(18) 0.0326(17)
P1 0.0393(4) 0.0451(4) 0.0424(4) 0.0081(3) 0.0177(3) 0.0171(3)

loop_
_atom_type_symbol
_atom_type_description
_atom_type_scat_dispersion_real
_atom_type_scat_dispersion_imag
_atom_type_scat_source
C C 0.0033 0.0016 'International Tables Vol C Tables 4.2.6.8 and 6.1.1.4'
H H 0.0000 0.0000 'International Tables Vol C Tables 4.2.6.8 and 6.1.1.4'
N N 0.0061 0.0033 'International Tables Vol C Tables 4.2.6.8 and 6.1.1.4'
O O 0.0106 0.0060 'International Tables Vol C Tables 4.2.6.8 and 6.1.1.4'
P P 0.1023 0.0942 'International Tables Vol C Tables 4.2.6.8 and 6.1.1.4'
Br Br -0.2901 2.4595 'International Tables Vol C Tables 4.2.6.8 and 6.1.1.4'

loop_
_geom_angle_atom_site_label_1
_geom_angle_atom_site_label_2
_geom_angle_atom_site_label_3
_geom_angle
C2 C1 O1 109.1(4)
C2 C1 H1 125.4
O1 C1 H1 125.4
C1 C2 C3 106.9(4)
C1 C2 H2 126.5
C3 C2 H2 126.5
C4 C3 C2 107.4(3)
C4 C3 H3 126.3
C2 C3 H3 126.3
C3 C4 O1 109.4(3)
C3 C4 C5 129.4(3)
O1 C4 C5 121.2(3)
N1 C5 C4 111.2(3)
N1 C5 H5A 109.4
C4 C5 H5A 109.4
N1 C5 H5B 109.4
C4 C5 H5B 109.4
H5A C5 H5B 108.0
C11 C6 C7 119.8(3)
C11 C6 P1 122.2(2)
C7 C6 P1 117.9(2)
C8 C7 C6 120.2(3)
C8 C7 H7 119.9
C6 C7 H7 119.9
C9 C8 C7 119.6(3)
C9 C8 H8 120.2
C7 C8 H8 120.2
C10 C9 C8 120.4(3)
C10 C9 H9 119.8
C8 C9 H9 119.8
C9 C10 C11 120.6(3)
C9 C10 H10 119.7
C11 C10 H10 119.7
C6 C11 C10 119.4(3)
C6 C11 H11 120.3
C10 C11 H11 120.3
C17 C12 C13 119.0(3)
C17 C12 P1 121.1(2)
C13 C12 P1 119.9(2)
C14 C13 C12 119.8(3)
C14 C13 H13 120.1
C12 C13 H13 120.1
C13 C14 C15 120.7(3)
C13 C14 H14 119.7
C15 C14 H14 119.7
C16 C15 C14 120.2(3)
C16 C15 H15 119.9
C14 C15 H15 119.9
C15 C16 C17 120.1(3)
C15 C16 H16 120.0
C17 C16 H16 120.0
C12 C17 C16 120.3(3)
C12 C17 H17 119.9
C16 C17 H17 119.9
C23 C18 C19 119.3(3)
C23 C18 P1 119.2(2)
C19 C18 P1 121.4(2)
C20 C19 C18 120.2(3)
C20 C19 H19 119.9
C18 C19 H19 119.9
C21 C20 C19 120.4(4)
C21 C20 H20 119.8
C19 C20 H20 119.8
C20 C21 C22 119.3(4)
C20 C21 H21 120.4
C22 C21 H21 120.4
C21 C22 C23 121.2(4)
C21 C22 H22 119.4
C23 C22 H22 119.4
C22 C23 C18 119.5(4)
C22 C23 H23 120.2
C18 C23 H23 120.2
C5 N1 P1 125.8(2)
C5 N1 H1A 110(3)
P1 N1 H1A 119(3)
C4 O1 C1 107.1(3)
N1 P1 C12 107.89(14)
N1 P1 C6 107.03(14)
C12 P1 C6 111.12(14)
N1 P1 C18 115.68(15)
C12 P1 C18 106.98(13)
C6 P1 C18 108.18(13)

loop_
_geom_bond_atom_site_label_1
_geom_bond_atom_site_label_2
_geom_bond_distance
Br1 H1A 2.49(2)
C1 C2 1.319(7)
C1 O1 1.365(5)
C1 H1 0.9300
C2 C3 1.407(6)
C2 H2 0.9300
C3 C4 1.317(5)
C3 H3 0.9300
C4 O1 1.350(4)
C4 C5 1.479(5)
C5 N1 1.477(4)
C5 H5A 0.9700
C5 H5B 0.9700
C6 C11 1.379(4)
C6 C7 1.387(4)
C6 P1 1.794(3)
C7 C8 1.383(5)
C7 H7 0.9300
C8 C9 1.371(6)
C8 H8 0.9300
C9 C10 1.368(6)
C9 H9 0.9300
C10 C11 1.384(5)
C10 H10 0.9300
C11 H11 0.9300
C12 C17 1.386(4)
C12 C13 1.387(4)
C12 P1 1.791(3)
C13 C14 1.376(5)
C13 H13 0.9300
C14 C15 1.377(6)
C14 H14 0.9300
C15 C16 1.354(5)
C15 H15 0.9300
C16 C17 1.390(5)
C16 H16 0.9300
C17 H17 0.9300
C18 C23 1.380(4)
C18 C19 1.389(4)
C18 P1 1.796(3)
C19 C20 1.377(5)
C19 H19 0.9300
C20 C21 1.372(6)
C20 H20 0.9300
C21 C22 1.375(7)
C21 H21 0.9300
C22 C23 1.378(6)
C22 H22 0.9300
C23 H23 0.9300
N1 P1 1.614(3)
N1 H1A 0.817(19)

loop_
_geom_hbond_atom_site_label_D
_geom_hbond_atom_site_label_H
_geom_hbond_atom_site_label_A
_geom_hbond_site_symmetry_A
_geom_hbond_distance_DH
_geom_hbond_distance_HA
_geom_hbond_distance_DA
_geom_hbond_angle_DHA
N1 H1A Br1 . 0.81(3) 2.49(3) 3.293(3) 170(4)
C8 H8 Br1 1_655 0.93 2.98 3.835(4) 153
C15 H15 Br1 2_566 0.93 3.00 3.728(4) 137
C21 H21 Br1 1_565 0.93 2.94 3.829(6) 161
C23 H23 Br1 2_565 0.93 2.97 3.782(4) 147

loop_
_geom_torsion_atom_site_label_1
_geom_torsion_atom_site_label_2
_geom_torsion_atom_site_label_3
_geom_torsion_atom_site_label_4
_geom_torsion
O1 C1 C2 C3 -1.0(6)
C1 C2 C3 C4 2.6(5)
C2 C3 C4 O1 -3.1(5)
C2 C3 C4 C5 178.7(4)
C3 C4 C5 N1 -108.5(4)
O1 C4 C5 N1 73.5(4)
C11 C6 C7 C8 -0.6(5)
P1 C6 C7 C8 177.6(3)
C6 C7 C8 C9 0.7(6)
C7 C8 C9 C10 -0.2(6)
C8 C9 C10 C11 -0.5(6)
C7 C6 C11 C10 -0.1(5)
P1 C6 C11 C10 -178.2(2)
C9 C10 C11 C6 0.7(5)
C17 C12 C13 C14 0.7(5)
P1 C12 C13 C14 -176.7(3)
C12 C13 C14 C15 -0.4(6)
C13 C14 C15 C16 0.0(6)
C14 C15 C16 C17 0.1(6)
C13 C12 C17 C16 -0.7(5)
P1 C12 C17 C16 176.7(3)
C15 C16 C17 C12 0.3(5)
C23 C18 C19 C20 -1.2(5)
P1 C18 C19 C20 176.4(3)
C18 C19 C20 C21 -0.2(6)
C19 C20 C21 C22 0.5(7)
C20 C21 C22 C23 0.6(7)
C21 C22 C23 C18 -2.0(6)
C19 C18 C23 C22 2.2(5)
P1 C18 C23 C22 -175.4(3)
C4 C5 N1 P1 119.5(3)
C3 C4 O1 C1 2.5(5)
C5 C4 O1 C1 -179.1(4)
C2 C1 O1 C4 -0.8(6)
C5 N1 P1 C12 -160.2(3)
C5 N1 P1 C6 -40.5(3)
C5 N1 P1 C18 80.1(3)
C17 C12 P1 N1 120.1(3)
C13 C12 P1 N1 -62.5(3)
C17 C12 P1 C6 3.1(3)
C13 C12 P1 C6 -179.5(2)
C17 C12 P1 C18 -114.8(3)
C13 C12 P1 C18 62.6(3)
C11 C6 P1 N1 128.4(3)
C7 C6 P1 N1 -49.7(3)
C11 C6 P1 C12 -114.0(3)
C7 C6 P1 C12 67.8(3)
C11 C6 P1 C18 3.2(3)
C7 C6 P1 C18 -175.0(2)
C23 C18 P1 N1 -39.4(3)
C19 C18 P1 N1 143.0(3)
C23 C18 P1 C12 -159.6(3)
C19 C18 P1 C12 22.8(3)
C23 C18 P1 C6 80.6(3)
C19 C18 P1 C6 -97.0(3)

loop_
_cod_related_entry_id
_cod_related_entry_database
_cod_related_entry_code
1 ChemSpider 30658281
